data_7131507
loop_
_publ_author_name
'Ohms, Leon'
'Eickhoff, Liesa'
'Kramer, Pascal'
'Villinger, Alexander'
'Bresien, Jonas'
'Schulz, Axel'

_publ_section_title
;
 Coinage metal complexes of multidentate Pacman phosphane ligands.
;
_journal_issue 35
_journal_name_full 'Chemical communications (Cambridge, England)'
_journal_page_first 5245
_journal_page_last 5248
_journal_paper_doi 10.1039/d3cc01174g
_journal_volume 59
_journal_year 2023
_chemical_formula_moiety 'C59 H76 Cu F3 N10 O3 P2 S, 2(C4 H8 O)'
_chemical_formula_sum 'C67 H92 Cu F3 N10 O5 P2 S'
_chemical_formula_weight 1332.04
_space_group_crystal_system monoclinic
_space_group_IT_number 14
_space_group_name_Hall '-P 2yn'
_space_group_name_H-M_alt 'P 1 21/n 1'
_atom_sites_solution_hydrogens geom
_audit_creation_method SHELXL-2014/7
_audit_update_record
;
2022-12-14 deposited with the CCDC.	2023-04-03 downloaded from the CCDC.
;
_cell_angle_alpha 90
_cell_angle_beta 105.733(2)
_cell_angle_gamma 90
_cell_formula_units_Z 4
_cell_length_a 15.1056(8)
_cell_length_b 21.1586(11)
_cell_length_c 21.5192(12)
_cell_measurement_reflns_used 9855
_cell_measurement_temperature 123(2)
_cell_measurement_theta_max 26.02
_cell_measurement_theta_min 2.29
_cell_volume 6620.2(6)
_computing_cell_refinement 'Bruker Apex V7.51A'
_computing_data_collection 'Bruker Apex V7.51A'
_computing_data_reduction 'Bruker SAINT'
_computing_molecular_graphics 'ORTEP-3v2.01 (Farrugia, 2012)'
_computing_publication_material 'SHELXL-2014/7 (Sheldrick, 2015)'
_computing_structure_refinement 'SHELXL-2014/7 (Sheldrick, 2015)'
_computing_structure_solution 'Bruker SHELXTL'
_diffrn_ambient_temperature 123(2)
_diffrn_detector_area_resol_mean 10.4167
_diffrn_measured_fraction_theta_full 0.999
_diffrn_measured_fraction_theta_max 0.999
_diffrn_measurement_device_type 'Bruker D8 QUEST diffractometer'
_diffrn_measurement_method 'phi and omega scans'
_diffrn_radiation_type MoK\a
_diffrn_radiation_wavelength 0.71073
_diffrn_reflns_av_R_equivalents 0.0965
_diffrn_reflns_av_unetI/netI 0.0552
_diffrn_reflns_Laue_measured_fraction_full 0.999
_diffrn_reflns_Laue_measured_fraction_max 0.999
_diffrn_reflns_limit_h_max 21
_diffrn_reflns_limit_h_min -21
_diffrn_reflns_limit_k_max 29
_diffrn_reflns_limit_k_min -29
_diffrn_reflns_limit_l_max 30
_diffrn_reflns_limit_l_min -30
_diffrn_reflns_number 229236
_diffrn_reflns_point_group_measured_fraction_full 0.999
_diffrn_reflns_point_group_measured_fraction_max 0.999
_diffrn_reflns_theta_full 25.242
_diffrn_reflns_theta_max 29.998
_diffrn_reflns_theta_min 1.966
_diffrn_source 'microfocus sealed tube'
_exptl_absorpt_coefficient_mu 0.476
_exptl_absorpt_correction_T_max 0.7462
_exptl_absorpt_correction_T_min 0.6642
_exptl_absorpt_correction_type multi-scan
_exptl_absorpt_process_details '(SADABS-2016/2; Sheldrick, 2015)'
_exptl_crystal_colour orange
_exptl_crystal_density_diffrn 1.336
_exptl_crystal_description block
_exptl_crystal_F_000 2824
_exptl_crystal_size_max 0.260
_exptl_crystal_size_mid 0.080
_exptl_crystal_size_min 0.060
_refine_diff_density_max 0.822
_refine_diff_density_min -0.572
_refine_diff_density_rms 0.076
_refine_ls_extinction_method none
_refine_ls_goodness_of_fit_ref 1.012
_refine_ls_hydrogen_treatment constr
_refine_ls_matrix_type full
_refine_ls_number_parameters 872
_refine_ls_number_reflns 19305
_refine_ls_number_restraints 353
_refine_ls_restrained_S_all 1.009
_refine_ls_R_factor_all 0.0802
_refine_ls_R_factor_gt 0.0495
_refine_ls_shift/su_max 0.002
_refine_ls_shift/su_mean 0.000
_refine_ls_structure_factor_coef Fsqd
_refine_ls_weighting_details 'w=1/[\s^2^(Fo^2^)+(0.0492P)^2^+7.0316P] where P=(Fo^2^+2Fc^2^)/3'
_refine_ls_weighting_scheme calc
_refine_ls_wR_factor_gt 0.1123
_refine_ls_wR_factor_ref 0.1313
_reflns_Friedel_coverage 0.000
_reflns_number_gt 13818
_reflns_number_total 19305
_reflns_threshold_expression 'I > 2\s(I)'
_cod_data_source_file d3cc01174g10.cif
_cod_data_source_block is_lo21b
_cod_depositor_comments 'Adding full bibliography for 7131503--7131510.cif.'
_cod_original_cell_volume 6620.1(6)
_cod_original_sg_symbol_H-M 'P 21/n'
_cod_database_code 7131507
_shelx_shelxl_version_number 2014/7
_shelx_space_group_comment
;
The symmetry employed for this shelxl refinement is uniquely defined
by the following loop, which should always be used as a source of
symmetry information in preference to the above space-group names.
They are only intended as comments.
;
_shelx_estimated_absorpt_t_min 0.886
_shelx_estimated_absorpt_t_max 0.972

loop_
_space_group_symop_operation_xyz
'x, y, z'
'-x+1/2, y+1/2, -z+1/2'
'-x, -y, -z'
'x-1/2, -y-1/2, z-1/2'

loop_
_atom_site_label
_atom_site_type_symbol
_atom_site_fract_x
_atom_site_fract_y
_atom_site_fract_z
_atom_site_U_iso_or_equiv
_atom_site_adp_type
_atom_site_occupancy
_atom_site_site_symmetry_order
_atom_site_calc_flag
_atom_site_refinement_flags_posn
_atom_site_refinement_flags_adp
_atom_site_refinement_flags_occupancy
_atom_site_disorder_assembly
_atom_site_disorder_group
Cu1 Cu 0.61156(2) 0.24378(2) 0.33610(2) 0.02005(7) Uani 1 1 d . . . . .
S1 S 0.73712(4) 0.12881(3) 0.40691(3) 0.02610(12) Uani 1 1 d . . . . .
P1 P 0.54772(3) 0.29885(2) 0.39861(3) 0.01757(10) Uani 1 1 d . . . . .
P2 P 0.72646(3) 0.33180(2) 0.25159(3) 0.01753(10) Uani 1 1 d . . . . .
F1 F 0.87320(14) 0.14778(11) 0.50949(9) 0.0687(6) Uani 1 1 d . . . . .
F2 F 0.87906(12) 0.05912(8) 0.46344(9) 0.0530(4) Uani 1 1 d . . . . .
F3 F 0.91303(11) 0.14493(9) 0.42122(10) 0.0594(5) Uani 1 1 d . . . . .
O1 O 0.73045(11) 0.19671(7) 0.39488(8) 0.0282(3) Uani 1 1 d . . . . .
O2 O 0.68807(13) 0.10680(11) 0.45105(10) 0.0507(5) Uani 1 1 d . . . . .
O3 O 0.72923(14) 0.09106(8) 0.35063(9) 0.0399(4) Uani 1 1 d . . . . .
N1 N 0.55017(11) 0.24375(8) 0.45989(8) 0.0188(3) Uani 1 1 d . . . . .
N2 N 0.51260(11) 0.17347(8) 0.33473(8) 0.0194(3) Uani 1 1 d . . . . .
N3 N 0.61418(11) 0.19816(8) 0.25159(8) 0.0185(3) Uani 1 1 d . . . . .
N4 N 0.80576(11) 0.26776(8) 0.27117(8) 0.0173(3) Uani 1 1 d . . . . .
N5 N 0.81317(11) 0.39071(8) 0.27400(8) 0.0187(3) Uani 1 1 d . . . . .
N6 N 0.63383(12) 0.45973(8) 0.24758(9) 0.0211(3) Uani 1 1 d . . . . .
N7 N 0.52385(12) 0.49313(8) 0.33806(9) 0.0215(3) Uani 1 1 d . . . . .
N8 N 0.58807(12) 0.36211(8) 0.45001(8) 0.0193(3) Uani 1 1 d . . . . .
N9 N 0.43745(12) 0.31674(8) 0.36823(9) 0.0208(3) Uani 1 1 d . . . . .
N10 N 0.70356(12) 0.33455(8) 0.17126(8) 0.0214(3) Uani 1 1 d . . . . .
C1 C 0.51190(14) 0.18297(9) 0.44550(10) 0.0206(4) Uani 1 1 d . . . . .
C2 C 0.49129(14) 0.15153(9) 0.38468(10) 0.0214(4) Uani 1 1 d . . . . .
H2 H 0.4601 0.1121 0.3807 0.026 Uiso 1 1 calc R U . . .
C3 C 0.48508(13) 0.14337(9) 0.27402(10) 0.0186(4) Uani 1 1 d . . . . .
C4 C 0.41022(14) 0.10220(10) 0.25545(10) 0.0216(4) Uani 1 1 d . . . . .
H4 H 0.3762 0.0923 0.2854 0.026 Uiso 1 1 calc R U . . .
C5 C 0.38448(14) 0.07548(9) 0.19422(10) 0.0217(4) Uani 1 1 d . . . . .
C6 C 0.43201(14) 0.09208(10) 0.14915(10) 0.0230(4) Uani 1 1 d . . . . .
C7 C 0.50703(14) 0.13311(10) 0.16772(10) 0.0216(4) Uani 1 1 d . . . . .
H7 H 0.5396 0.1443 0.1373 0.026 Uiso 1 1 calc R U . . .
C8 C 0.53512(13) 0.15805(9) 0.22996(10) 0.0192(4) Uani 1 1 d . . . . .
C9 C 0.68714(14) 0.17892(9) 0.23611(10) 0.0189(4) Uani 1 1 d . . . . .
H9 H 0.6795 0.1416 0.2107 0.023 Uiso 1 1 calc R U . . .
C10 C 0.77721(13) 0.20597(9) 0.25191(10) 0.0187(4) Uani 1 1 d . . . . .
C11 C 0.85491(14) 0.16903(10) 0.25860(11) 0.0229(4) Uani 1 1 d . . . . .
H11 H 0.8557 0.1256 0.2476 0.027 Uiso 1 1 calc R U . . .
C12 C 0.93183(14) 0.20690(10) 0.28428(11) 0.0236(4) Uani 1 1 d . . . . .
H12 H 0.9942 0.1936 0.2951 0.028 Uiso 1 1 calc R U . . .
C13 C 0.90095(13) 0.26731(10) 0.29119(10) 0.0200(4) Uani 1 1 d . . . . .
C14 C 0.95665(13) 0.32424(10) 0.31971(10) 0.0219(4) Uani 1 1 d . . . . .
C15 C 0.90868(14) 0.38449(10) 0.29292(10) 0.0211(4) Uani 1 1 d . . . . .
C16 C 0.94713(15) 0.44154(10) 0.28418(11) 0.0262(4) Uani 1 1 d . . . . .
H16 H 1.0111 0.4506 0.2944 0.031 Uiso 1 1 calc R U . . .
C17 C 0.87550(15) 0.48414(10) 0.25745(11) 0.0249(4) Uani 1 1 d . . . . .
H17 H 0.8824 0.5266 0.2453 0.030 Uiso 1 1 calc R U . . .
C18 C 0.79376(14) 0.45321(9) 0.25206(10) 0.0205(4) Uani 1 1 d . . . . .
C19 C 0.70472(14) 0.48260(9) 0.23388(10) 0.0200(4) Uani 1 1 d . . . . .
H19 H 0.6981 0.5211 0.2104 0.024 Uiso 1 1 calc R U . . .
C20 C 0.55119(13) 0.49574(9) 0.22750(10) 0.0199(4) Uani 1 1 d . . . . .
C21 C 0.51809(14) 0.51636(10) 0.16380(11) 0.0240(4) Uani 1 1 d . . . . .
H21 H 0.5509 0.5052 0.1335 0.029 Uiso 1 1 calc R U . . .
C22 C 0.43840(14) 0.55283(10) 0.14310(11) 0.0257(4) Uani 1 1 d . . . . .
C23 C 0.39200(14) 0.57092(10) 0.18855(11) 0.0251(4) Uani 1 1 d . . . . .
C24 C 0.42464(14) 0.54947(9) 0.25163(11) 0.0231(4) Uani 1 1 d . . . . .
H24 H 0.3931 0.5620 0.2823 0.028 Uiso 1 1 calc R U . . .
C25 C 0.50145(13) 0.51040(9) 0.27220(10) 0.0198(4) Uani 1 1 d . . . . .
C26 C 0.55899(14) 0.43890(10) 0.35719(10) 0.0212(4) Uani 1 1 d . . . . .
H26 H 0.5715 0.4093 0.3275 0.025 Uiso 1 1 calc R U . . .
C27 C 0.57896(13) 0.42423(9) 0.42550(10) 0.0198(4) Uani 1 1 d . . . . .
C28 C 0.58839(14) 0.46497(9) 0.47661(10) 0.0220(4) Uani 1 1 d . . . . .
H28 H 0.5855 0.5098 0.4740 0.026 Uiso 1 1 calc R U . . .
C29 C 0.60300(14) 0.42892(10) 0.53340(10) 0.0224(4) Uani 1 1 d . . . . .
H29 H 0.6120 0.4452 0.5758 0.027 Uiso 1 1 calc R U . . .
C30 C 0.60196(14) 0.36621(9) 0.51699(10) 0.0193(4) Uani 1 1 d . . . . .
C32 C 0.56784(14) 0.25224(9) 0.52619(10) 0.0210(4) Uani 1 1 d . . . . .
C33 C 0.53973(15) 0.19909(10) 0.55251(11) 0.0244(4) Uani 1 1 d . . . . .
H33 H 0.5434 0.1927 0.5968 0.029 Uiso 1 1 calc R U . . .
C34 C 0.50458(16) 0.15601(10) 0.50215(11) 0.0244(4) Uani 1 1 d . . . . .
H34 H 0.4801 0.1154 0.5064 0.029 Uiso 1 1 calc R U . . .
C35 C 0.30505(15) 0.02979(11) 0.17692(12) 0.0293(5) Uani 1 1 d . . . . .
H35A H 0.2612 0.0433 0.1366 0.044 Uiso 1 1 calc R U . . .
H35B H 0.2743 0.0289 0.2116 0.044 Uiso 1 1 calc R U . . .
H35C H 0.3279 -0.0126 0.1713 0.044 Uiso 1 1 calc R U . . .
C36 C 0.40248(16) 0.06644(12) 0.08120(11) 0.0304(5) Uani 1 1 d . . . . .
H36A H 0.4411 0.0848 0.0558 0.046 Uiso 1 1 calc R U . . .
H36B H 0.3380 0.0776 0.0614 0.046 Uiso 1 1 calc R U . . .
H36C H 0.4092 0.0204 0.0823 0.046 Uiso 1 1 calc R U . . .
C37 C 1.05216(14) 0.32142(11) 0.30538(12) 0.0292(5) Uani 1 1 d . . . . .
H37A H 1.0887 0.3584 0.3260 0.035 Uiso 1 1 calc R U . . .
H37B H 1.0846 0.2830 0.3260 0.035 Uiso 1 1 calc R U . . .
C38 C 1.04987(16) 0.32070(12) 0.23448(13) 0.0339(5) Uani 1 1 d . . . . .
H38A H 1.1127 0.3168 0.2304 0.051 Uiso 1 1 calc R U . . .
H38B H 1.0224 0.3601 0.2141 0.051 Uiso 1 1 calc R U . . .
H38C H 1.0130 0.2847 0.2132 0.051 Uiso 1 1 calc R U . . .
C39 C 0.97466(17) 0.32297(12) 0.39446(11) 0.0322(5) Uani 1 1 d . . . . .
H39A H 1.0102 0.2843 0.4110 0.039 Uiso 1 1 calc R U . . .
H39B H 1.0139 0.3597 0.4126 0.039 Uiso 1 1 calc R U . . .
C40 C 0.8908(2) 0.32440(12) 0.42008(12) 0.0369(6) Uani 1 1 d . . . . .
H40A H 0.9102 0.3228 0.4674 0.055 Uiso 1 1 calc R U . . .
H40B H 0.8516 0.2879 0.4034 0.055 Uiso 1 1 calc R U . . .
H40C H 0.8562 0.3634 0.4061 0.055 Uiso 1 1 calc R U . . .
C41 C 0.40368(16) 0.57183(13) 0.07323(12) 0.0351(6) Uani 1 1 d . . . . .
H41A H 0.3399 0.5578 0.0562 0.053 Uiso 1 1 calc R U . . .
H41B H 0.4420 0.5522 0.0484 0.053 Uiso 1 1 calc R U . . .
H41C H 0.4066 0.6179 0.0696 0.053 Uiso 1 1 calc R U . . .
C42 C 0.30853(16) 0.61357(12) 0.17014(13) 0.0349(5) Uani 1 1 d . . . . .
H42A H 0.2905 0.6254 0.2090 0.052 Uiso 1 1 calc R U . . .
H42B H 0.2576 0.5912 0.1403 0.052 Uiso 1 1 calc R U . . .
H42C H 0.3234 0.6517 0.1492 0.052 Uiso 1 1 calc R U . . .
C31 C 0.61775(14) 0.30931(9) 0.56044(10) 0.0221(4) Uani 1 1 d D U . . .
C43A C 0.7224(2) 0.29385(18) 0.58772(18) 0.0249(7) Uani 0.755(6) 1 d D U P A 1
H43A H 0.7532 0.3302 0.6136 0.030 Uiso 0.755(6) 1 calc R U P A 1
H43B H 0.7291 0.2570 0.6170 0.030 Uiso 0.755(6) 1 calc R U P A 1
C44A C 0.7707(2) 0.27955(18) 0.53637(17) 0.0364(9) Uani 0.755(6) 1 d D U P A 1
H44A H 0.7413 0.2432 0.5107 0.055 Uiso 0.755(6) 1 calc R U P A 1
H44B H 0.8355 0.2698 0.5569 0.055 Uiso 0.755(6) 1 calc R U P A 1
H44C H 0.7667 0.3164 0.5082 0.055 Uiso 0.755(6) 1 calc R U P A 1
C43B C 0.7229(6) 0.2957(5) 0.5620(6) 0.027(2) Uani 0.245(6) 1 d D U P A 2
H43C H 0.7279 0.2945 0.5171 0.033 Uiso 0.245(6) 1 calc R U P A 2
H43D H 0.7614 0.3312 0.5843 0.033 Uiso 0.245(6) 1 calc R U P A 2
C44B C 0.7606(7) 0.2341(5) 0.5956(5) 0.036(2) Uani 0.245(6) 1 d D U P A 2
H44D H 0.8269 0.2316 0.6001 0.054 Uiso 0.245(6) 1 calc R U P A 2
H44E H 0.7296 0.1983 0.5699 0.054 Uiso 0.245(6) 1 calc R U P A 2
H44F H 0.7497 0.2329 0.6384 0.054 Uiso 0.245(6) 1 calc R U P A 2
C45 C 0.58678(19) 0.32336(11) 0.62195(11) 0.0335(5) Uani 1 1 d . . . . .
H45A H 0.6001 0.2857 0.6502 0.040 Uiso 1 1 calc R U . . .
H45B H 0.6247 0.3585 0.6454 0.040 Uiso 1 1 calc R U . . .
C46 C 0.4863(2) 0.34055(12) 0.61138(13) 0.0383(6) Uani 1 1 d . . . . .
H46A H 0.4723 0.3435 0.6532 0.057 Uiso 1 1 calc R U . . .
H46B H 0.4476 0.3079 0.5850 0.057 Uiso 1 1 calc R U . . .
H46C H 0.4740 0.3814 0.5892 0.057 Uiso 1 1 calc R U . . .
C47A C 0.38498(18) 0.33965(11) 0.41378(14) 0.0240(6) Uani 0.913(6) 1 d D U P B 1
H47A H 0.4327 0.3535 0.4534 0.029 Uiso 0.913(6) 1 calc R U P B 1
C48A C 0.3293(3) 0.28901(17) 0.43638(18) 0.0308(8) Uani 0.913(6) 1 d D U P B 1
H48A H 0.3093 0.3050 0.4731 0.046 Uiso 0.913(6) 1 calc R U P B 1
H48B H 0.3674 0.2513 0.4495 0.046 Uiso 0.913(6) 1 calc R U P B 1
H48C H 0.2753 0.2781 0.4010 0.046 Uiso 0.913(6) 1 calc R U P B 1
C49A C 0.32756(19) 0.39838(12) 0.38929(16) 0.0316(7) Uani 0.913(6) 1 d D U P B 1
H49A H 0.3069 0.4172 0.4246 0.047 Uiso 0.913(6) 1 calc R U P B 1
H49B H 0.2739 0.3866 0.3540 0.047 Uiso 0.913(6) 1 calc R U P B 1
H49C H 0.3649 0.4291 0.3735 0.047 Uiso 0.913(6) 1 calc R U P B 1
C47B C 0.348(2) 0.3345(11) 0.3872(13) 0.027(3) Uiso 0.087(6) 1 d D U P B 2
H47B H 0.2986 0.3416 0.3460 0.032 Uiso 0.087(6) 1 calc R U P B 2
C48B C 0.311(4) 0.2852(16) 0.425(2) 0.029(5) Uiso 0.087(6) 1 d D U P B 2
H48D H 0.3010 0.2453 0.4013 0.044 Uiso 0.087(6) 1 calc R U P B 2
H48E H 0.3556 0.2786 0.4673 0.044 Uiso 0.087(6) 1 calc R U P B 2
H48F H 0.2526 0.2998 0.4318 0.044 Uiso 0.087(6) 1 calc R U P B 2
C49B C 0.364(2) 0.3975(11) 0.4223(14) 0.028(4) Uiso 0.087(6) 1 d D U P B 2
H49D H 0.3878 0.4281 0.3965 0.042 Uiso 0.087(6) 1 calc R U P B 2
H49E H 0.3064 0.4132 0.4288 0.042 Uiso 0.087(6) 1 calc R U P B 2
H49F H 0.4094 0.3920 0.4643 0.042 Uiso 0.087(6) 1 calc R U P B 2
C50 C 0.39521(14) 0.30227(10) 0.29866(11) 0.0240(4) Uani 1 1 d . . . . .
H50 H 0.4443 0.2811 0.2829 0.029 Uiso 1 1 calc R U . . .
C51 C 0.31598(16) 0.25492(11) 0.28779(13) 0.0340(5) Uani 1 1 d . . . . .
H51A H 0.3013 0.2391 0.2434 0.051 Uiso 1 1 calc R U . . .
H51B H 0.2618 0.2758 0.2951 0.051 Uiso 1 1 calc R U . . .
H51C H 0.3341 0.2195 0.3179 0.051 Uiso 1 1 calc R U . . .
C52 C 0.36556(17) 0.36057(11) 0.25561(12) 0.0325(5) Uani 1 1 d . . . . .
H52A H 0.3488 0.3477 0.2102 0.049 Uiso 1 1 calc R U . . .
H52B H 0.4165 0.3908 0.2635 0.049 Uiso 1 1 calc R U . . .
H52C H 0.3125 0.3804 0.2656 0.049 Uiso 1 1 calc R U . . .
C53 C 0.77925(15) 0.34404(11) 0.13926(11) 0.0269(5) Uani 1 1 d . . . . .
H53 H 0.8336 0.3588 0.1741 0.032 Uiso 1 1 calc R U . . .
C54 C 0.7587(2) 0.39689(13) 0.08907(13) 0.0388(6) Uani 1 1 d . . . . .
H54A H 0.8146 0.4071 0.0764 0.058 Uiso 1 1 calc R U . . .
H54B H 0.7377 0.4345 0.1076 0.058 Uiso 1 1 calc R U . . .
H54C H 0.7106 0.3830 0.0511 0.058 Uiso 1 1 calc R U . . .
C55 C 0.81011(18) 0.28338(13) 0.11287(13) 0.0360(6) Uani 1 1 d . . . . .
H55A H 0.8669 0.2914 0.1005 0.054 Uiso 1 1 calc R U . . .
H55B H 0.7620 0.2692 0.0750 0.054 Uiso 1 1 calc R U . . .
H55C H 0.8212 0.2505 0.1462 0.054 Uiso 1 1 calc R U . . .
C56 C 0.60692(15) 0.33704(11) 0.12984(11) 0.0268(5) Uani 1 1 d . . . . .
H56 H 0.5987 0.3784 0.1064 0.032 Uiso 1 1 calc R U . . .
C57 C 0.53532(15) 0.33369(11) 0.16760(12) 0.0286(5) Uani 1 1 d . . . . .
H57A H 0.4742 0.3418 0.1385 0.043 Uiso 1 1 calc R U . . .
H57B H 0.5492 0.3655 0.2020 0.043 Uiso 1 1 calc R U . . .
H57C H 0.5364 0.2915 0.1867 0.043 Uiso 1 1 calc R U . . .
C58 C 0.58745(18) 0.28459(14) 0.07896(13) 0.0397(6) Uani 1 1 d . . . . .
H58A H 0.5217 0.2842 0.0564 0.060 Uiso 1 1 calc R U . . .
H58B H 0.6050 0.2437 0.1001 0.060 Uiso 1 1 calc R U . . .
H58C H 0.6232 0.2923 0.0479 0.060 Uiso 1 1 calc R U . . .
C59 C 0.85689(17) 0.12008(13) 0.45250(13) 0.0375(6) Uani 1 1 d . . . . .
O4A O 0.5990(3) 0.0796(3) 0.0404(3) 0.0417(9) Uani 0.571(12) 1 d D U P C 1
C60A C 0.6097(4) 0.0158(4) 0.0689(5) 0.0379(10) Uani 0.571(12) 1 d D U P C 1
H60A H 0.5720 -0.0148 0.0380 0.046 Uiso 0.571(12) 1 calc R U P C 1
H60B H 0.5890 0.0154 0.1087 0.046 Uiso 0.571(12) 1 calc R U P C 1
C61A C 0.7104(4) -0.0023(3) 0.0843(3) 0.0342(9) Uani 0.571(12) 1 d D U P C 1
H61A H 0.7289 -0.0295 0.1231 0.041 Uiso 0.571(12) 1 calc R U P C 1
H61B H 0.7249 -0.0240 0.0475 0.041 Uiso 0.571(12) 1 calc R U P C 1
C62A C 0.7550(3) 0.0622(3) 0.0962(4) 0.0407(10) Uani 0.571(12) 1 d D U P C 1
H62A H 0.8168 0.0619 0.0887 0.049 Uiso 0.571(12) 1 calc R U P C 1
H62B H 0.7603 0.0769 0.1408 0.049 Uiso 0.571(12) 1 calc R U P C 1
C63A C 0.6876(4) 0.1037(3) 0.0461(4) 0.0457(10) Uani 0.571(12) 1 d D U P C 1
H63A H 0.6916 0.1483 0.0608 0.055 Uiso 0.571(12) 1 calc R U P C 1
H63B H 0.7022 0.1019 0.0040 0.055 Uiso 0.571(12) 1 calc R U P C 1
O4B O 0.5933(4) 0.0687(3) 0.0239(4) 0.0422(13) Uiso 0.429(12) 1 d D U P C 2
C60B C 0.6177(6) 0.0208(5) 0.0734(7) 0.0414(14) Uiso 0.429(12) 1 d D U P C 2
H60C H 0.5850 -0.0193 0.0586 0.050 Uiso 0.429(12) 1 calc R U P C 2
H60D H 0.6034 0.0347 0.1135 0.050 Uiso 0.429(12) 1 calc R U P C 2
C61B C 0.7198(6) 0.0134(4) 0.0837(5) 0.0406(13) Uiso 0.429(12) 1 d D U P C 2
H61C H 0.7337 -0.0144 0.0505 0.049 Uiso 0.429(12) 1 calc R U P C 2
H61D H 0.7497 -0.0039 0.1271 0.049 Uiso 0.429(12) 1 calc R U P C 2
C62B C 0.7499(5) 0.0814(4) 0.0772(5) 0.0421(13) Uiso 0.429(12) 1 d D U P C 2
H62C H 0.8084 0.0828 0.0649 0.051 Uiso 0.429(12) 1 calc R U P C 2
H62D H 0.7570 0.1053 0.1178 0.051 Uiso 0.429(12) 1 calc R U P C 2
C63B C 0.6695(5) 0.1071(4) 0.0228(5) 0.0423(13) Uiso 0.429(12) 1 d D U P C 2
H63C H 0.6571 0.1519 0.0308 0.051 Uiso 0.429(12) 1 calc R U P C 2
H63D H 0.6834 0.1039 -0.0194 0.051 Uiso 0.429(12) 1 calc R U P C 2
O5 O 0.41669(17) 0.01799(10) 0.41737(11) 0.0577(6) Uani 1 1 d . . . . .
C64 C 0.35712(19) -0.00663(13) 0.45203(14) 0.0392(6) Uani 1 1 d . . . . .
H64A H 0.3213 0.0278 0.4648 0.047 Uiso 1 1 calc R U . . .
H64B H 0.3927 -0.0287 0.4914 0.047 Uiso 1 1 calc R U . . .
C65 C 0.2932(2) -0.05273(14) 0.40653(14) 0.0440(6) Uani 1 1 d . . . . .
H65A H 0.2945 -0.0948 0.4268 0.053 Uiso 1 1 calc R U . . .
H65B H 0.2291 -0.0369 0.3942 0.053 Uiso 1 1 calc R U . . .
C66 C 0.3313(2) -0.05582(16) 0.34884(15) 0.0528(8) Uani 1 1 d . . . . .
H66A H 0.3333 -0.1000 0.3342 0.063 Uiso 1 1 calc R U . . .
H66B H 0.2934 -0.0304 0.3127 0.063 Uiso 1 1 calc R U . . .
C67 C 0.4264(2) -0.02899(13) 0.37233(14) 0.0431(6) Uani 1 1 d . . . . .
H67A H 0.4711 -0.0619 0.3935 0.052 Uiso 1 1 calc R U . . .
H67B H 0.4466 -0.0101 0.3364 0.052 Uiso 1 1 calc R U . . .

loop_
_atom_site_aniso_label
_atom_site_aniso_U_11
_atom_site_aniso_U_22
_atom_site_aniso_U_33
_atom_site_aniso_U_23
_atom_site_aniso_U_13
_atom_site_aniso_U_12
Cu1 0.02088(12) 0.01585(12) 0.02513(13) -0.00351(10) 0.00919(10) -0.00061(9)
S1 0.0263(3) 0.0258(3) 0.0256(3) 0.0026(2) 0.0060(2) 0.0023(2)
P1 0.0196(2) 0.0130(2) 0.0216(3) -0.00095(18) 0.00816(19) -0.00008(18)
P2 0.0163(2) 0.0150(2) 0.0215(2) 0.00055(19) 0.00556(19) 0.00076(17)
F1 0.0570(11) 0.0832(14) 0.0467(11) -0.0191(10) -0.0189(9) 0.0176(10)
F2 0.0455(9) 0.0470(10) 0.0640(11) 0.0193(8) 0.0106(8) 0.0188(8)
F3 0.0318(8) 0.0621(12) 0.0868(14) 0.0251(10) 0.0200(9) 0.0061(8)
O1 0.0269(8) 0.0230(8) 0.0308(8) -0.0028(6) 0.0016(6) 0.0037(6)
O2 0.0377(10) 0.0671(14) 0.0535(12) 0.0264(11) 0.0233(9) 0.0112(10)
O3 0.0574(12) 0.0236(8) 0.0339(10) -0.0048(7) 0.0042(8) 0.0038(8)
N1 0.0211(8) 0.0139(7) 0.0228(8) -0.0016(6) 0.0086(7) -0.0009(6)
N2 0.0173(8) 0.0170(8) 0.0246(9) -0.0028(7) 0.0067(7) -0.0006(6)
N3 0.0183(8) 0.0152(7) 0.0217(8) 0.0002(6) 0.0046(6) -0.0013(6)
N4 0.0164(7) 0.0160(8) 0.0194(8) 0.0003(6) 0.0047(6) 0.0007(6)
N5 0.0173(8) 0.0148(8) 0.0239(9) 0.0002(6) 0.0055(7) -0.0005(6)
N6 0.0210(8) 0.0178(8) 0.0254(9) 0.0039(7) 0.0079(7) 0.0036(6)
N7 0.0225(8) 0.0191(8) 0.0240(9) -0.0002(7) 0.0083(7) -0.0002(7)
N8 0.0227(8) 0.0139(7) 0.0228(9) -0.0002(6) 0.0088(7) 0.0000(6)
N9 0.0189(8) 0.0194(8) 0.0258(9) 0.0002(7) 0.0089(7) 0.0030(6)
N10 0.0194(8) 0.0217(8) 0.0221(9) 0.0016(7) 0.0042(7) 0.0021(7)
C1 0.0225(9) 0.0149(9) 0.0260(10) -0.0014(8) 0.0093(8) -0.0013(7)
C2 0.0219(9) 0.0154(9) 0.0276(11) -0.0021(8) 0.0081(8) -0.0013(7)
C3 0.0172(9) 0.0156(9) 0.0227(10) -0.0005(7) 0.0050(7) 0.0019(7)
C4 0.0195(9) 0.0198(9) 0.0257(10) -0.0001(8) 0.0065(8) 0.0002(7)
C5 0.0172(9) 0.0174(9) 0.0275(11) -0.0024(8) 0.0008(8) -0.0005(7)
C6 0.0221(10) 0.0201(10) 0.0245(11) -0.0023(8) 0.0023(8) 0.0033(8)
C7 0.0218(10) 0.0198(9) 0.0226(10) -0.0002(8) 0.0051(8) 0.0013(7)
C8 0.0185(9) 0.0138(8) 0.0246(10) -0.0004(7) 0.0048(8) 0.0018(7)
C9 0.0230(9) 0.0153(9) 0.0189(9) 0.0004(7) 0.0064(8) 0.0006(7)
C10 0.0212(9) 0.0159(9) 0.0206(10) 0.0008(7) 0.0086(8) -0.0001(7)
C11 0.0247(10) 0.0171(9) 0.0294(11) 0.0017(8) 0.0116(9) 0.0032(8)
C12 0.0191(9) 0.0199(10) 0.0324(11) 0.0039(8) 0.0078(8) 0.0061(8)
C13 0.0169(9) 0.0208(9) 0.0225(10) 0.0027(8) 0.0057(8) 0.0015(7)
C14 0.0159(9) 0.0212(10) 0.0271(11) 0.0024(8) 0.0034(8) -0.0001(7)
C15 0.0178(9) 0.0212(10) 0.0229(10) -0.0004(8) 0.0032(8) 0.0001(7)
C16 0.0200(10) 0.0217(10) 0.0363(12) -0.0020(9) 0.0067(9) -0.0023(8)
C17 0.0237(10) 0.0177(9) 0.0344(12) -0.0003(8) 0.0097(9) -0.0016(8)
C18 0.0221(10) 0.0150(9) 0.0251(10) 0.0006(8) 0.0076(8) 0.0008(7)
C19 0.0238(10) 0.0144(9) 0.0218(10) 0.0010(7) 0.0060(8) 0.0029(7)
C20 0.0190(9) 0.0153(9) 0.0256(10) 0.0023(8) 0.0064(8) -0.0004(7)
C21 0.0224(10) 0.0231(10) 0.0278(11) 0.0037(8) 0.0091(8) 0.0008(8)
C22 0.0205(10) 0.0251(11) 0.0301(11) 0.0069(9) 0.0042(8) -0.0007(8)
C23 0.0201(10) 0.0195(10) 0.0347(12) 0.0023(9) 0.0060(9) 0.0006(8)
C24 0.0215(10) 0.0174(9) 0.0316(11) -0.0030(8) 0.0094(8) 0.0004(7)
C25 0.0193(9) 0.0149(9) 0.0250(10) -0.0005(8) 0.0057(8) -0.0014(7)
C26 0.0222(9) 0.0181(9) 0.0254(10) -0.0023(8) 0.0098(8) -0.0037(7)
C27 0.0195(9) 0.0139(9) 0.0271(10) -0.0001(8) 0.0081(8) -0.0011(7)
C28 0.0233(10) 0.0146(9) 0.0283(11) -0.0021(8) 0.0075(8) -0.0009(7)
C29 0.0231(10) 0.0196(10) 0.0242(10) -0.0043(8) 0.0058(8) -0.0013(8)
C30 0.0194(9) 0.0174(9) 0.0216(10) -0.0003(8) 0.0063(8) -0.0009(7)
C32 0.0231(10) 0.0172(9) 0.0233(10) -0.0013(8) 0.0073(8) 0.0020(7)
C33 0.0332(11) 0.0197(10) 0.0219(10) -0.0002(8) 0.0103(9) -0.0012(8)
C34 0.0318(11) 0.0166(9) 0.0274(11) 0.0010(8) 0.0124(9) -0.0031(8)
C35 0.0219(10) 0.0281(11) 0.0346(12) -0.0049(9) 0.0021(9) -0.0060(9)
C36 0.0300(11) 0.0311(12) 0.0275(12) -0.0083(9) 0.0035(9) -0.0022(9)
C37 0.0162(9) 0.0259(11) 0.0426(14) 0.0047(10) 0.0028(9) 0.0011(8)
C38 0.0237(11) 0.0330(12) 0.0493(15) 0.0045(11) 0.0173(10) 0.0026(9)
C39 0.0339(12) 0.0311(12) 0.0261(12) 0.0008(9) -0.0012(9) -0.0028(10)
C40 0.0527(16) 0.0338(13) 0.0241(12) -0.0015(10) 0.0103(11) -0.0048(11)
C41 0.0255(11) 0.0458(15) 0.0324(13) 0.0139(11) 0.0048(10) 0.0028(10)
C42 0.0251(11) 0.0323(12) 0.0465(15) 0.0068(11) 0.0083(10) 0.0085(9)
C31 0.0236(10) 0.0166(9) 0.0241(10) -0.0001(8) 0.0032(8) 0.0011(7)
C43A 0.0243(13) 0.0243(14) 0.0207(17) -0.0016(14) -0.0031(13) 0.0020(11)
C44A 0.0253(15) 0.046(2) 0.0358(18) -0.0068(15) 0.0056(13) 0.0071(14)
C43B 0.029(3) 0.023(3) 0.023(4) -0.004(4) -0.006(3) 0.004(3)
C44B 0.036(4) 0.034(4) 0.034(5) 0.007(4) 0.003(4) 0.012(3)
C45 0.0570(16) 0.0200(10) 0.0222(11) -0.0020(9) 0.0088(11) -0.0049(10)
C46 0.0575(17) 0.0277(12) 0.0408(14) -0.0047(10) 0.0324(13) -0.0055(11)
C47A 0.0202(12) 0.0259(11) 0.0278(13) -0.0001(10) 0.0099(11) 0.0054(9)
C48A 0.0243(19) 0.0355(15) 0.0362(19) 0.0046(13) 0.0144(15) 0.0031(11)
C49A 0.0280(13) 0.0273(13) 0.0420(18) 0.0014(11) 0.0137(13) 0.0093(10)
C50 0.0205(10) 0.0225(10) 0.0279(11) -0.0015(8) 0.0047(8) 0.0001(8)
C51 0.0232(11) 0.0293(12) 0.0443(14) -0.0012(10) 0.0000(10) -0.0034(9)
C52 0.0349(12) 0.0292(12) 0.0299(12) 0.0044(10) 0.0024(10) 0.0003(10)
C53 0.0256(11) 0.0332(12) 0.0230(11) 0.0033(9) 0.0085(9) 0.0018(9)
C54 0.0472(15) 0.0386(14) 0.0332(13) 0.0086(11) 0.0153(11) -0.0016(12)
C55 0.0373(13) 0.0420(14) 0.0330(13) 0.0021(11) 0.0169(11) 0.0084(11)
C56 0.0241(10) 0.0248(11) 0.0272(11) 0.0037(9) -0.0002(9) 0.0020(8)
C57 0.0213(10) 0.0257(11) 0.0350(12) 0.0020(9) 0.0010(9) 0.0013(8)
C58 0.0324(13) 0.0459(15) 0.0352(14) -0.0098(12) -0.0004(11) -0.0030(11)
C59 0.0305(12) 0.0405(14) 0.0394(14) 0.0035(11) 0.0059(11) 0.0069(11)
O4A 0.0376(14) 0.0510(18) 0.0387(18) 0.0086(16) 0.0141(14) 0.0030(13)
C60A 0.0333(17) 0.0461(19) 0.0350(19) 0.0036(17) 0.0104(16) 0.0043(15)
C61A 0.0300(17) 0.0364(19) 0.0370(18) -0.0030(18) 0.0107(15) -0.0019(16)
C62A 0.0371(17) 0.039(2) 0.046(2) -0.0029(18) 0.0107(16) 0.0043(16)
C63A 0.0414(18) 0.0487(18) 0.050(2) 0.0070(18) 0.0166(17) 0.0007(16)
O5 0.0827(16) 0.0368(11) 0.0657(14) -0.0086(10) 0.0404(13) -0.0262(11)
C64 0.0434(15) 0.0323(13) 0.0439(15) -0.0001(11) 0.0151(12) -0.0010(11)
C65 0.0463(16) 0.0363(14) 0.0475(16) 0.0003(12) 0.0096(13) -0.0040(12)
C66 0.0538(18) 0.0572(19) 0.0429(17) -0.0088(14) 0.0053(14) 0.0056(15)
C67 0.0553(17) 0.0329(13) 0.0446(16) 0.0110(12) 0.0194(13) 0.0063(12)

loop_
_atom_type_symbol
_atom_type_description
_atom_type_scat_dispersion_real
_atom_type_scat_dispersion_imag
_atom_type_scat_source
C C 0.0033 0.0016 'International Tables Vol C Tables 4.2.6.8 and 6.1.1.4'
H H 0.0000 0.0000 'International Tables Vol C Tables 4.2.6.8 and 6.1.1.4'
Cu Cu 0.3201 1.2651 'International Tables Vol C Tables 4.2.6.8 and 6.1.1.4'
F F 0.0171 0.0103 'International Tables Vol C Tables 4.2.6.8 and 6.1.1.4'
N N 0.0061 0.0033 'International Tables Vol C Tables 4.2.6.8 and 6.1.1.4'
O O 0.0106 0.0060 'International Tables Vol C Tables 4.2.6.8 and 6.1.1.4'
P P 0.1023 0.0942 'International Tables Vol C Tables 4.2.6.8 and 6.1.1.4'
S S 0.1246 0.1234 'International Tables Vol C Tables 4.2.6.8 and 6.1.1.4'

loop_
_geom_angle_atom_site_label_1
_geom_angle_atom_site_label_2
_geom_angle_atom_site_label_3
_geom_angle
_geom_angle_site_symmetry_1
_geom_angle_site_symmetry_3
_geom_angle_publ_flag
N3 Cu1 N2 80.83(7) . . ?
N3 Cu1 O1 95.13(6) . . ?
N2 Cu1 O1 99.11(6) . . ?
N3 Cu1 P1 154.74(5) . . ?
N2 Cu1 P1 87.44(5) . . ?
O1 Cu1 P1 108.84(5) . . ?
O3 S1 O2 116.20(13) . . ?
O3 S1 O1 114.48(10) . . ?
O2 S1 O1 114.51(12) . . ?
O3 S1 C59 104.04(12) . . ?
O2 S1 C59 103.14(12) . . ?
O1 S1 C59 101.91(11) . . ?
N9 P1 N8 102.49(9) . . ?
N9 P1 N1 105.20(9) . . ?
N8 P1 N1 95.81(8) . . ?
N9 P1 Cu1 116.18(7) . . ?
N8 P1 Cu1 131.57(6) . . ?
N1 P1 Cu1 100.67(6) . . ?
N10 P2 N5 100.78(9) . . ?
N10 P2 N4 102.04(8) . . ?
N5 P2 N4 94.04(8) . . ?
S1 O1 Cu1 124.71(9) . . ?
C32 N1 C1 107.26(16) . . ?
C32 N1 P1 130.17(14) . . ?
C1 N1 P1 121.18(14) . . ?
C2 N2 C3 122.14(17) . . ?
C2 N2 Cu1 125.46(14) . . ?
C3 N2 Cu1 111.22(13) . . ?
C9 N3 C8 114.85(17) . . ?
C9 N3 Cu1 126.23(14) . . ?
C8 N3 Cu1 110.38(12) . . ?
C13 N4 C10 107.18(16) . . ?
C13 N4 P2 130.82(14) . . ?
C10 N4 P2 120.37(13) . . ?
C15 N5 C18 106.93(16) . . ?
C15 N5 P2 129.86(14) . . ?
C18 N5 P2 119.77(13) . . ?
C19 N6 C20 116.52(17) . . ?
C26 N7 C25 121.22(18) . . ?
C30 N8 C27 107.41(16) . . ?
C30 N8 P1 129.12(14) . . ?
C27 N8 P1 119.90(14) . . ?
C50 N9 C47A 124.39(18) . . ?
C50 N9 C47B 98.4(11) . . ?
C50 N9 P1 117.33(13) . . ?
C47A N9 P1 117.94(16) . . ?
C47B N9 P1 143.2(11) . . ?
C56 N10 C53 117.74(17) . . ?
C56 N10 P2 120.99(15) . . ?
C53 N10 P2 120.70(14) . . ?
C34 C1 N1 108.05(18) . . ?
C34 C1 C2 124.72(19) . . ?
N1 C1 C2 127.02(19) . . ?
N2 C2 C1 123.76(19) . . ?
N2 C2 H2 118.1 . . ?
C1 C2 H2 118.1 . . ?
C4 C3 C8 119.27(19) . . ?
C4 C3 N2 123.96(18) . . ?
C8 C3 N2 116.74(17) . . ?
C5 C4 C3 121.4(2) . . ?
C5 C4 H4 119.3 . . ?
C3 C4 H4 119.3 . . ?
C4 C5 C6 119.43(19) . . ?
C4 C5 C35 119.7(2) . . ?
C6 C5 C35 120.92(19) . . ?
C7 C6 C5 119.12(19) . . ?
C7 C6 C36 120.3(2) . . ?
C5 C6 C36 120.61(19) . . ?
C8 C7 C6 121.5(2) . . ?
C8 C7 H7 119.3 . . ?
C6 C7 H7 119.3 . . ?
C7 C8 C3 119.18(18) . . ?
C7 C8 N3 123.01(18) . . ?
C3 C8 N3 117.80(18) . . ?
N3 C9 C10 129.20(19) . . ?
N3 C9 H9 115.4 . . ?
C10 C9 H9 115.4 . . ?
C11 C10 N4 108.13(17) . . ?
C11 C10 C9 121.60(18) . . ?
N4 C10 C9 129.76(18) . . ?
C10 C11 C12 107.95(18) . . ?
C10 C11 H11 126.0 . . ?
C12 C11 H11 126.0 . . ?
C13 C12 C11 107.71(18) . . ?
C13 C12 H12 126.1 . . ?
C11 C12 H12 126.1 . . ?
C12 C13 N4 108.98(18) . . ?
C12 C13 C14 128.14(18) . . ?
N4 C13 C14 122.75(17) . . ?
C15 C14 C13 111.44(17) . . ?
C15 C14 C37 109.47(17) . . ?
C13 C14 C37 109.57(18) . . ?
C15 C14 C39 110.01(18) . . ?
C13 C14 C39 109.26(17) . . ?
C37 C14 C39 106.99(18) . . ?
C16 C15 N5 108.62(18) . . ?
C16 C15 C14 128.33(19) . . ?
N5 C15 C14 123.03(18) . . ?
C15 C16 C17 108.19(19) . . ?
C15 C16 H16 125.9 . . ?
C17 C16 H16 125.9 . . ?
C18 C17 C16 107.67(19) . . ?
C18 C17 H17 126.2 . . ?
C16 C17 H17 126.2 . . ?
C17 C18 N5 108.56(18) . . ?
C17 C18 C19 124.77(19) . . ?
N5 C18 C19 126.32(18) . . ?
N6 C19 C18 123.61(19) . . ?
N6 C19 H19 118.2 . . ?
C18 C19 H19 118.2 . . ?
C21 C20 C25 119.16(18) . . ?
C21 C20 N6 121.05(19) . . ?
C25 C20 N6 119.79(18) . . ?
C20 C21 C22 122.3(2) . . ?
C20 C21 H21 118.9 . . ?
C22 C21 H21 118.9 . . ?
C21 C22 C23 118.6(2) . . ?
C21 C22 C41 120.1(2) . . ?
C23 C22 C41 121.2(2) . . ?
C24 C23 C22 118.72(19) . . ?
C24 C23 C42 120.0(2) . . ?
C22 C23 C42 121.2(2) . . ?
C23 C24 C25 123.2(2) . . ?
C23 C24 H24 118.4 . . ?
C25 C24 H24 118.4 . . ?
C24 C25 C20 117.79(19) . . ?
C24 C25 N7 115.06(18) . . ?
C20 C25 N7 127.02(18) . . ?
N7 C26 C27 118.03(19) . . ?
N7 C26 H26 121.0 . . ?
C27 C26 H26 121.0 . . ?
C28 C27 N8 107.89(18) . . ?
C28 C27 C26 128.63(19) . . ?
N8 C27 C26 123.42(18) . . ?
C27 C28 C29 108.25(18) . . ?
C27 C28 H28 125.9 . . ?
C29 C28 H28 125.9 . . ?
C30 C29 C28 108.22(19) . . ?
C30 C29 H29 125.9 . . ?
C28 C29 H29 125.9 . . ?
C29 C30 N8 108.21(18) . . ?
C29 C30 C31 128.74(19) . . ?
N8 C30 C31 122.97(17) . . ?
C33 C32 N1 108.77(18) . . ?
C33 C32 C31 128.5(2) . . ?
N1 C32 C31 122.49(18) . . ?
C32 C33 C34 107.85(19) . . ?
C32 C33 H33 126.1 . . ?
C34 C33 H33 126.1 . . ?
C1 C34 C33 108.05(19) . . ?
C1 C34 H34 126.0 . . ?
C33 C34 H34 126.0 . . ?
C5 C35 H35A 109.5 . . ?
C5 C35 H35B 109.5 . . ?
H35A C35 H35B 109.5 . . ?
C5 C35 H35C 109.5 . . ?
H35A C35 H35C 109.5 . . ?
H35B C35 H35C 109.5 . . ?
C6 C36 H36A 109.5 . . ?
C6 C36 H36B 109.5 . . ?
H36A C36 H36B 109.5 . . ?
C6 C36 H36C 109.5 . . ?
H36A C36 H36C 109.5 . . ?
H36B C36 H36C 109.5 . . ?
C38 C37 C14 115.48(18) . . ?
C38 C37 H37A 108.4 . . ?
C14 C37 H37A 108.4 . . ?
C38 C37 H37B 108.4 . . ?
C14 C37 H37B 108.4 . . ?
H37A C37 H37B 107.5 . . ?
C37 C38 H38A 109.5 . . ?
C37 C38 H38B 109.5 . . ?
H38A C38 H38B 109.5 . . ?
C37 C38 H38C 109.5 . . ?
H38A C38 H38C 109.5 . . ?
H38B C38 H38C 109.5 . . ?
C40 C39 C14 116.55(19) . . ?
C40 C39 H39A 108.2 . . ?
C14 C39 H39A 108.2 . . ?
C40 C39 H39B 108.2 . . ?
C14 C39 H39B 108.2 . . ?
H39A C39 H39B 107.3 . . ?
C39 C40 H40A 109.5 . . ?
C39 C40 H40B 109.5 . . ?
H40A C40 H40B 109.5 . . ?
C39 C40 H40C 109.5 . . ?
H40A C40 H40C 109.5 . . ?
H40B C40 H40C 109.5 . . ?
C22 C41 H41A 109.5 . . ?
C22 C41 H41B 109.5 . . ?
H41A C41 H41B 109.5 . . ?
C22 C41 H41C 109.5 . . ?
H41A C41 H41C 109.5 . . ?
H41B C41 H41C 109.5 . . ?
C23 C42 H42A 109.5 . . ?
C23 C42 H42B 109.5 . . ?
H42A C42 H42B 109.5 . . ?
C23 C42 H42C 109.5 . . ?
H42A C42 H42C 109.5 . . ?
H42B C42 H42C 109.5 . . ?
C30 C31 C32 111.34(17) . . ?
C30 C31 C45 110.14(17) . . ?
C32 C31 C45 110.20(18) . . ?
C30 C31 C43A 112.0(2) . . ?
C32 C31 C43A 109.7(2) . . ?
C45 C31 C43A 103.2(2) . . ?
C30 C31 C43B 98.4(4) . . ?
C32 C31 C43B 103.2(5) . . ?
C45 C31 C43B 122.9(5) . . ?
C44A C43A C31 114.0(3) . . ?
C44A C43A H43A 108.8 . . ?
C31 C43A H43A 108.8 . . ?
C44A C43A H43B 108.8 . . ?
C31 C43A H43B 108.8 . . ?
H43A C43A H43B 107.6 . . ?
C43A C44A H44A 109.5 . . ?
C43A C44A H44B 109.5 . . ?
H44A C44A H44B 109.5 . . ?
C43A C44A H44C 109.5 . . ?
H44A C44A H44C 109.5 . . ?
H44B C44A H44C 109.5 . . ?
C44B C43B C31 113.8(7) . . ?
C44B C43B H43C 108.8 . . ?
C31 C43B H43C 108.8 . . ?
C44B C43B H43D 108.8 . . ?
C31 C43B H43D 108.8 . . ?
H43C C43B H43D 107.7 . . ?
C43B C44B H44D 109.5 . . ?
C43B C44B H44E 109.5 . . ?
H44D C44B H44E 109.5 . . ?
C43B C44B H44F 109.5 . . ?
H44D C44B H44F 109.5 . . ?
H44E C44B H44F 109.5 . . ?
C46 C45 C31 116.1(2) . . ?
C46 C45 H45A 108.3 . . ?
C31 C45 H45A 108.3 . . ?
C46 C45 H45B 108.3 . . ?
C31 C45 H45B 108.3 . . ?
H45A C45 H45B 107.4 . . ?
C45 C46 H46A 109.5 . . ?
C45 C46 H46B 109.5 . . ?
H46A C46 H46B 109.5 . . ?
C45 C46 H46C 109.5 . . ?
H46A C46 H46C 109.5 . . ?
H46B C46 H46C 109.5 . . ?
N9 C47A C48A 114.7(2) . . ?
N9 C47A C49A 112.9(2) . . ?
C48A C47A C49A 111.9(2) . . ?
N9 C47A H47A 105.5 . . ?
C48A C47A H47A 105.5 . . ?
C49A C47A H47A 105.5 . . ?
C47A C48A H48A 109.5 . . ?
C47A C48A H48B 109.5 . . ?
H48A C48A H48B 109.5 . . ?
C47A C48A H48C 109.5 . . ?
H48A C48A H48C 109.5 . . ?
H48B C48A H48C 109.5 . . ?
C47A C49A H49A 109.5 . . ?
C47A C49A H49B 109.5 . . ?
H49A C49A H49B 109.5 . . ?
C47A C49A H49C 109.5 . . ?
H49A C49A H49C 109.5 . . ?
H49B C49A H49C 109.5 . . ?
C48B C47B C49B 111.7(14) . . ?
C48B C47B N9 116(3) . . ?
C49B C47B N9 108(2) . . ?
C48B C47B H47B 106.9 . . ?
C49B C47B H47B 106.9 . . ?
N9 C47B H47B 106.9 . . ?
C47B C48B H48D 109.5 . . ?
C47B C48B H48E 109.5 . . ?
H48D C48B H48E 109.5 . . ?
C47B C48B H48F 109.5 . . ?
H48D C48B H48F 109.5 . . ?
H48E C48B H48F 109.5 . . ?
C47B C49B H49D 109.5 . . ?
C47B C49B H49E 109.5 . . ?
H49D C49B H49E 109.5 . . ?
C47B C49B H49F 109.5 . . ?
H49D C49B H49F 109.5 . . ?
H49E C49B H49F 109.5 . . ?
N9 C50 C51 113.08(19) . . ?
N9 C50 C52 114.60(18) . . ?
C51 C50 C52 110.24(19) . . ?
N9 C50 H50 106.1 . . ?
C51 C50 H50 106.1 . . ?
C52 C50 H50 106.1 . . ?
C50 C51 H51A 109.5 . . ?
C50 C51 H51B 109.5 . . ?
H51A C51 H51B 109.5 . . ?
C50 C51 H51C 109.5 . . ?
H51A C51 H51C 109.5 . . ?
H51B C51 H51C 109.5 . . ?
C50 C52 H52A 109.5 . . ?
C50 C52 H52B 109.5 . . ?
H52A C52 H52B 109.5 . . ?
C50 C52 H52C 109.5 . . ?
H52A C52 H52C 109.5 . . ?
H52B C52 H52C 109.5 . . ?
N10 C53 C55 113.95(19) . . ?
N10 C53 C54 112.88(19) . . ?
C55 C53 C54 112.1(2) . . ?
N10 C53 H53 105.7 . . ?
C55 C53 H53 105.7 . . ?
C54 C53 H53 105.7 . . ?
C53 C54 H54A 109.5 . . ?
C53 C54 H54B 109.5 . . ?
H54A C54 H54B 109.5 . . ?
C53 C54 H54C 109.5 . . ?
H54A C54 H54C 109.5 . . ?
H54B C54 H54C 109.5 . . ?
C53 C55 H55A 109.5 . . ?
C53 C55 H55B 109.5 . . ?
H55A C55 H55B 109.5 . . ?
C53 C55 H55C 109.5 . . ?
H55A C55 H55C 109.5 . . ?
H55B C55 H55C 109.5 . . ?
N10 C56 C57 113.69(18) . . ?
N10 C56 C58 111.67(19) . . ?
C57 C56 C58 108.8(2) . . ?
N10 C56 H56 107.5 . . ?
C57 C56 H56 107.5 . . ?
C58 C56 H56 107.5 . . ?
C56 C57 H57A 109.5 . . ?
C56 C57 H57B 109.5 . . ?
H57A C57 H57B 109.5 . . ?
C56 C57 H57C 109.5 . . ?
H57A C57 H57C 109.5 . . ?
H57B C57 H57C 109.5 . . ?
C56 C58 H58A 109.5 . . ?
C56 C58 H58B 109.5 . . ?
H58A C58 H58B 109.5 . . ?
C56 C58 H58C 109.5 . . ?
H58A C58 H58C 109.5 . . ?
H58B C58 H58C 109.5 . . ?
F1 C59 F3 108.1(2) . . ?
F1 C59 F2 106.8(2) . . ?
F3 C59 F2 107.9(2) . . ?
F1 C59 S1 111.32(18) . . ?
F3 C59 S1 111.44(18) . . ?
F2 C59 S1 110.97(19) . . ?
C63A O4A C60A 107.5(4) . . ?
O4A C60A C61A 108.3(4) . . ?
O4A C60A H60A 110.0 . . ?
C61A C60A H60A 110.0 . . ?
O4A C60A H60B 110.0 . . ?
C61A C60A H60B 110.0 . . ?
H60A C60A H60B 108.4 . . ?
C62A C61A C60A 100.6(4) . . ?
C62A C61A H61A 111.7 . . ?
C60A C61A H61A 111.7 . . ?
C62A C61A H61B 111.7 . . ?
C60A C61A H61B 111.7 . . ?
H61A C61A H61B 109.4 . . ?
C61A C62A C63A 102.4(4) . . ?
C61A C62A H62A 111.3 . . ?
C63A C62A H62A 111.3 . . ?
C61A C62A H62B 111.3 . . ?
C63A C62A H62B 111.3 . . ?
H62A C62A H62B 109.2 . . ?
O4A C63A C62A 106.7(4) . . ?
O4A C63A H63A 110.4 . . ?
C62A C63A H63A 110.4 . . ?
O4A C63A H63B 110.4 . . ?
C62A C63A H63B 110.4 . . ?
H63A C63A H63B 108.6 . . ?
C63B O4B C60B 111.7(5) . . ?
O4B C60B C61B 103.2(6) . . ?
O4B C60B H60C 111.1 . . ?
C61B C60B H60C 111.1 . . ?
O4B C60B H60D 111.1 . . ?
C61B C60B H60D 111.1 . . ?
H60C C60B H60D 109.1 . . ?
C60B C61B C62B 101.9(5) . . ?
C60B C61B H61C 111.4 . . ?
C62B C61B H61C 111.4 . . ?
C60B C61B H61D 111.4 . . ?
C62B C61B H61D 111.4 . . ?
H61C C61B H61D 109.2 . . ?
C61B C62B C63B 102.1(5) . . ?
C61B C62B H62C 111.3 . . ?
C63B C62B H62C 111.3 . . ?
C61B C62B H62D 111.3 . . ?
C63B C62B H62D 111.3 . . ?
H62C C62B H62D 109.2 . . ?
O4B C63B C62B 105.2(5) . . ?
O4B C63B H63C 110.7 . . ?
C62B C63B H63C 110.7 . . ?
O4B C63B H63D 110.7 . . ?
C62B C63B H63D 110.7 . . ?
H63C C63B H63D 108.8 . . ?
C64 O5 C67 107.4(2) . . ?
O5 C64 C65 106.2(2) . . ?
O5 C64 H64A 110.5 . . ?
C65 C64 H64A 110.5 . . ?
O5 C64 H64B 110.5 . . ?
C65 C64 H64B 110.5 . . ?
H64A C64 H64B 108.7 . . ?
C66 C65 C64 103.9(2) . . ?
C66 C65 H65A 111.0 . . ?
C64 C65 H65A 111.0 . . ?
C66 C65 H65B 111.0 . . ?
C64 C65 H65B 111.0 . . ?
H65A C65 H65B 109.0 . . ?
C67 C66 C65 104.6(2) . . ?
C67 C66 H66A 110.8 . . ?
C65 C66 H66A 110.8 . . ?
C67 C66 H66B 110.8 . . ?
C65 C66 H66B 110.8 . . ?
H66A C66 H66B 108.9 . . ?
O5 C67 C66 103.2(2) . . ?
O5 C67 H67A 111.1 . . ?
C66 C67 H67A 111.1 . . ?
O5 C67 H67B 111.1 . . ?
C66 C67 H67B 111.1 . . ?
H67A C67 H67B 109.1 . . ?

loop_
_geom_bond_atom_site_label_1
_geom_bond_atom_site_label_2
_geom_bond_distance
_geom_bond_site_symmetry_2
_geom_bond_publ_flag
Cu1 N3 2.0686(17) . ?
Cu1 N2 2.1035(17) . ?
Cu1 O1 2.1412(15) . ?
Cu1 P1 2.1911(6) . ?
S1 O3 1.4285(18) . ?
S1 O2 1.4315(19) . ?
S1 O1 1.4586(16) . ?
S1 C59 1.819(3) . ?
P1 N9 1.6597(18) . ?
P1 N8 1.7381(17) . ?
P1 N1 1.7530(18) . ?
P2 N10 1.6694(18) . ?
P2 N5 1.7773(17) . ?
P2 N4 1.7818(17) . ?
F1 C59 1.321(3) . ?
F2 C59 1.337(3) . ?
F3 C59 1.326(3) . ?
N1 C32 1.390(3) . ?
N1 C1 1.410(2) . ?
N2 C2 1.289(3) . ?
N2 C3 1.411(3) . ?
N3 C9 1.300(3) . ?
N3 C8 1.436(2) . ?
N4 C13 1.385(2) . ?
N4 C10 1.404(2) . ?
N5 C15 1.395(3) . ?
N5 C18 1.408(3) . ?
N6 C19 1.280(3) . ?
N6 C20 1.426(3) . ?
N7 C26 1.284(3) . ?
N7 C25 1.413(3) . ?
N8 C30 1.402(3) . ?
N8 C27 1.409(2) . ?
N9 C50 1.491(3) . ?
N9 C47A 1.498(3) . ?
N9 C47B 1.57(3) . ?
N10 C56 1.491(3) . ?
N10 C53 1.500(3) . ?
C1 C34 1.377(3) . ?
C1 C2 1.425(3) . ?
C2 H2 0.9500 . ?
C3 C4 1.397(3) . ?
C3 C8 1.398(3) . ?
C4 C5 1.389(3) . ?
C4 H4 0.9500 . ?
C5 C6 1.399(3) . ?
C5 C35 1.507(3) . ?
C6 C7 1.397(3) . ?
C6 C36 1.509(3) . ?
C7 C8 1.394(3) . ?
C7 H7 0.9500 . ?
C9 C10 1.429(3) . ?
C9 H9 0.9500 . ?
C10 C11 1.385(3) . ?
C11 C12 1.396(3) . ?
C11 H11 0.9500 . ?
C12 C13 1.382(3) . ?
C12 H12 0.9500 . ?
C13 C14 1.502(3) . ?
C14 C15 1.502(3) . ?
C14 C37 1.556(3) . ?
C14 C39 1.557(3) . ?
C15 C16 1.374(3) . ?
C16 C17 1.406(3) . ?
C16 H16 0.9500 . ?
C17 C18 1.374(3) . ?
C17 H17 0.9500 . ?
C18 C19 1.436(3) . ?
C19 H19 0.9500 . ?
C20 C21 1.396(3) . ?
C20 C25 1.406(3) . ?
C21 C22 1.397(3) . ?
C21 H21 0.9500 . ?
C22 C23 1.402(3) . ?
C22 C41 1.506(3) . ?
C23 C24 1.389(3) . ?
C23 C42 1.513(3) . ?
C24 C25 1.395(3) . ?
C24 H24 0.9500 . ?
C26 C27 1.452(3) . ?
C26 H26 0.9500 . ?
C27 C28 1.374(3) . ?
C28 C29 1.406(3) . ?
C28 H28 0.9500 . ?
C29 C30 1.372(3) . ?
C29 H29 0.9500 . ?
C30 C31 1.503(3) . ?
C32 C33 1.377(3) . ?
C32 C31 1.506(3) . ?
C33 C34 1.405(3) . ?
C33 H33 0.9500 . ?
C34 H34 0.9500 . ?
C35 H35A 0.9800 . ?
C35 H35B 0.9800 . ?
C35 H35C 0.9800 . ?
C36 H36A 0.9800 . ?
C36 H36B 0.9800 . ?
C36 H36C 0.9800 . ?
C37 C38 1.517(4) . ?
C37 H37A 0.9900 . ?
C37 H37B 0.9900 . ?
C38 H38A 0.9800 . ?
C38 H38B 0.9800 . ?
C38 H38C 0.9800 . ?
C39 C40 1.513(4) . ?
C39 H39A 0.9900 . ?
C39 H39B 0.9900 . ?
C40 H40A 0.9800 . ?
C40 H40B 0.9800 . ?
C40 H40C 0.9800 . ?
C41 H41A 0.9800 . ?
C41 H41B 0.9800 . ?
C41 H41C 0.9800 . ?
C42 H42A 0.9800 . ?
C42 H42B 0.9800 . ?
C42 H42C 0.9800 . ?
C31 C45 1.548(3) . ?
C31 C43A 1.564(4) . ?
C31 C43B 1.606(8) . ?
C43A C44A 1.511(5) . ?
C43A H43A 0.9900 . ?
C43A H43B 0.9900 . ?
C44A H44A 0.9800 . ?
C44A H44B 0.9800 . ?
C44A H44C 0.9800 . ?
C43B C44B 1.524(9) . ?
C43B H43C 0.9900 . ?
C43B H43D 0.9900 . ?
C44B H44D 0.9800 . ?
C44B H44E 0.9800 . ?
C44B H44F 0.9800 . ?
C45 C46 1.517(4) . ?
C45 H45A 0.9900 . ?
C45 H45B 0.9900 . ?
C46 H46A 0.9800 . ?
C46 H46B 0.9800 . ?
C46 H46C 0.9800 . ?
C47A C48A 1.521(3) . ?
C47A C49A 1.525(3) . ?
C47A H47A 1.0000 . ?
C48A H48A 0.9800 . ?
C48A H48B 0.9800 . ?
C48A H48C 0.9800 . ?
C49A H49A 0.9800 . ?
C49A H49B 0.9800 . ?
C49A H49C 0.9800 . ?
C47B C48B 1.520(10) . ?
C47B C49B 1.521(10) . ?
C47B H47B 1.0000 . ?
C48B H48D 0.9800 . ?
C48B H48E 0.9800 . ?
C48B H48F 0.9800 . ?
C49B H49D 0.9800 . ?
C49B H49E 0.9800 . ?
C49B H49F 0.9800 . ?
C50 C51 1.529(3) . ?
C50 C52 1.535(3) . ?
C50 H50 1.0000 . ?
C51 H51A 0.9800 . ?
C51 H51B 0.9800 . ?
C51 H51C 0.9800 . ?
C52 H52A 0.9800 . ?
C52 H52B 0.9800 . ?
C52 H52C 0.9800 . ?
C53 C55 1.527(3) . ?
C53 C54 1.527(3) . ?
C53 H53 1.0000 . ?
C54 H54A 0.9800 . ?
C54 H54B 0.9800 . ?
C54 H54C 0.9800 . ?
C55 H55A 0.9800 . ?
C55 H55B 0.9800 . ?
C55 H55C 0.9800 . ?
C56 C57 1.521(3) . ?
C56 C58 1.530(3) . ?
C56 H56 1.0000 . ?
C57 H57A 0.9800 . ?
C57 H57B 0.9800 . ?
C57 H57C 0.9800 . ?
C58 H58A 0.9800 . ?
C58 H58B 0.9800 . ?
C58 H58C 0.9800 . ?
O4A C63A 1.406(5) . ?
O4A C60A 1.474(6) . ?
C60A C61A 1.514(5) . ?
C60A H60A 0.9900 . ?
C60A H60B 0.9900 . ?
C61A C62A 1.514(6) . ?
C61A H61A 0.9900 . ?
C61A H61B 0.9900 . ?
C62A C63A 1.542(7) . ?
C62A H62A 0.9900 . ?
C62A H62B 0.9900 . ?
C63A H63A 0.9900 . ?
C63A H63B 0.9900 . ?
O4B C63B 1.414(7) . ?
O4B C60B 1.444(7) . ?
C60B C61B 1.505(7) . ?
C60B H60C 0.9900 . ?
C60B H60D 0.9900 . ?
C61B C62B 1.527(8) . ?
C61B H61C 0.9900 . ?
C61B H61D 0.9900 . ?
C62B C63B 1.539(8) . ?
C62B H62C 0.9900 . ?
C62B H62D 0.9900 . ?
C63B H63C 0.9900 . ?
C63B H63D 0.9900 . ?
O5 C64 1.415(3) . ?
O5 C67 1.423(4) . ?
C64 C65 1.527(4) . ?
C64 H64A 0.9900 . ?
C64 H64B 0.9900 . ?
C65 C66 1.505(4) . ?
C65 H65A 0.9900 . ?
C65 H65B 0.9900 . ?
C66 C67 1.499(4) . ?
C66 H66A 0.9900 . ?
C66 H66B 0.9900 . ?
C67 H67A 0.9900 . ?
C67 H67B 0.9900 . ?

loop_
_geom_torsion_atom_site_label_1
_geom_torsion_atom_site_label_2
_geom_torsion_atom_site_label_3
_geom_torsion_atom_site_label_4
_geom_torsion
_geom_torsion_site_symmetry_1
_geom_torsion_site_symmetry_2
_geom_torsion_site_symmetry_3
_geom_torsion_site_symmetry_4
_geom_torsion_publ_flag
O3 S1 O1 Cu1 62.92(15) . . . . ?
O2 S1 O1 Cu1 -74.87(15) . . . . ?
C59 S1 O1 Cu1 174.55(12) . . . . ?
N9 P1 N1 C32 -97.69(19) . . . . ?
N8 P1 N1 C32 6.97(19) . . . . ?
Cu1 P1 N1 C32 141.22(17) . . . . ?
N9 P1 N1 C1 67.03(17) . . . . ?
N8 P1 N1 C1 171.69(15) . . . . ?
Cu1 P1 N1 C1 -54.06(15) . . . . ?
N10 P2 N4 C13 97.16(19) . . . . ?
N5 P2 N4 C13 -4.78(19) . . . . ?
N10 P2 N4 C10 -66.28(16) . . . . ?
N5 P2 N4 C10 -168.21(15) . . . . ?
N10 P2 N5 C15 -97.10(19) . . . . ?
N4 P2 N5 C15 5.98(19) . . . . ?
N10 P2 N5 C18 59.04(17) . . . . ?
N4 P2 N5 C18 162.12(16) . . . . ?
N9 P1 N8 C30 98.26(18) . . . . ?
N1 P1 N8 C30 -8.75(18) . . . . ?
Cu1 P1 N8 C30 -118.56(16) . . . . ?
N9 P1 N8 C27 -57.58(17) . . . . ?
N1 P1 N8 C27 -164.59(15) . . . . ?
Cu1 P1 N8 C27 85.60(16) . . . . ?
N8 P1 N9 C50 141.45(15) . . . . ?
N1 P1 N9 C50 -118.90(15) . . . . ?
Cu1 P1 N9 C50 -8.57(17) . . . . ?
N8 P1 N9 C47A -44.95(17) . . . . ?
N1 P1 N9 C47A 54.70(17) . . . . ?
Cu1 P1 N9 C47A 165.02(13) . . . . ?
N8 P1 N9 C47B -53.9(14) . . . . ?
N1 P1 N9 C47B 45.7(14) . . . . ?
Cu1 P1 N9 C47B 156.0(13) . . . . ?
N5 P2 N10 C56 -132.71(16) . . . . ?
N4 P2 N10 C56 130.75(16) . . . . ?
N5 P2 N10 C53 38.37(17) . . . . ?
N4 P2 N10 C53 -58.17(17) . . . . ?
C32 N1 C1 C34 1.5(2) . . . . ?
P1 N1 C1 C34 -166.35(15) . . . . ?
C32 N1 C1 C2 -173.4(2) . . . . ?
P1 N1 C1 C2 18.7(3) . . . . ?
C3 N2 C2 C1 -175.18(18) . . . . ?
Cu1 N2 C2 C1 18.3(3) . . . . ?
C34 C1 C2 N2 -168.1(2) . . . . ?
N1 C1 C2 N2 6.0(3) . . . . ?
C2 N2 C3 C4 22.5(3) . . . . ?
Cu1 N2 C3 C4 -169.29(16) . . . . ?
C2 N2 C3 C8 -159.64(19) . . . . ?
Cu1 N2 C3 C8 8.6(2) . . . . ?
C8 C3 C4 C5 0.1(3) . . . . ?
N2 C3 C4 C5 177.89(18) . . . . ?
C3 C4 C5 C6 -2.7(3) . . . . ?
C3 C4 C5 C35 178.16(19) . . . . ?
C4 C5 C6 C7 2.8(3) . . . . ?
C35 C5 C6 C7 -178.06(19) . . . . ?
C4 C5 C6 C36 -176.82(19) . . . . ?
C35 C5 C6 C36 2.3(3) . . . . ?
C5 C6 C7 C8 -0.3(3) . . . . ?
C36 C6 C7 C8 179.27(19) . . . . ?
C6 C7 C8 C3 -2.3(3) . . . . ?
C6 C7 C8 N3 177.26(18) . . . . ?
C4 C3 C8 C7 2.4(3) . . . . ?
N2 C3 C8 C7 -175.60(17) . . . . ?
C4 C3 C8 N3 -177.16(17) . . . . ?
N2 C3 C8 N3 4.9(3) . . . . ?
C9 N3 C8 C7 -45.3(3) . . . . ?
Cu1 N3 C8 C7 164.61(16) . . . . ?
C9 N3 C8 C3 134.23(19) . . . . ?
Cu1 N3 C8 C3 -15.9(2) . . . . ?
C8 N3 C9 C10 -177.4(2) . . . . ?
Cu1 N3 C9 C10 -32.8(3) . . . . ?
C13 N4 C10 C11 -1.7(2) . . . . ?
P2 N4 C10 C11 165.27(14) . . . . ?
C13 N4 C10 C9 170.1(2) . . . . ?
P2 N4 C10 C9 -23.0(3) . . . . ?
N3 C9 C10 C11 150.1(2) . . . . ?
N3 C9 C10 N4 -20.7(4) . . . . ?
N4 C10 C11 C12 2.2(2) . . . . ?
C9 C10 C11 C12 -170.32(19) . . . . ?
C10 C11 C12 C13 -1.9(3) . . . . ?
C11 C12 C13 N4 0.9(2) . . . . ?
C11 C12 C13 C14 176.7(2) . . . . ?
C10 N4 C13 C12 0.5(2) . . . . ?
P2 N4 C13 C12 -164.60(16) . . . . ?
C10 N4 C13 C14 -175.65(18) . . . . ?
P2 N4 C13 C14 19.3(3) . . . . ?
C12 C13 C14 C15 154.3(2) . . . . ?
N4 C13 C14 C15 -30.4(3) . . . . ?
C12 C13 C14 C37 33.0(3) . . . . ?
N4 C13 C14 C37 -151.71(19) . . . . ?
C12 C13 C14 C39 -84.0(3) . . . . ?
N4 C13 C14 C39 91.4(2) . . . . ?
C18 N5 C15 C16 1.1(2) . . . . ?
P2 N5 C15 C16 159.59(16) . . . . ?
C18 N5 C15 C14 179.62(19) . . . . ?
P2 N5 C15 C14 -21.9(3) . . . . ?
C13 C14 C15 C16 -150.0(2) . . . . ?
C37 C14 C15 C16 -28.7(3) . . . . ?
C39 C14 C15 C16 88.6(3) . . . . ?
C13 C14 C15 N5 31.8(3) . . . . ?
C37 C14 C15 N5 153.2(2) . . . . ?
C39 C14 C15 N5 -89.6(2) . . . . ?
N5 C15 C16 C17 -1.9(3) . . . . ?
C14 C15 C16 C17 179.7(2) . . . . ?
C15 C16 C17 C18 1.9(3) . . . . ?
C16 C17 C18 N5 -1.2(3) . . . . ?
C16 C17 C18 C19 172.4(2) . . . . ?
C15 N5 C18 C17 0.1(2) . . . . ?
P2 N5 C18 C17 -160.97(15) . . . . ?
C15 N5 C18 C19 -173.4(2) . . . . ?
P2 N5 C18 C19 25.5(3) . . . . ?
C20 N6 C19 C18 178.31(19) . . . . ?
C17 C18 C19 N6 -157.8(2) . . . . ?
N5 C18 C19 N6 14.7(3) . . . . ?
C19 N6 C20 C21 51.7(3) . . . . ?
C19 N6 C20 C25 -128.9(2) . . . . ?
C25 C20 C21 C22 2.0(3) . . . . ?
N6 C20 C21 C22 -178.62(19) . . . . ?
C20 C21 C22 C23 2.1(3) . . . . ?
C20 C21 C22 C41 -177.7(2) . . . . ?
C21 C22 C23 C24 -2.9(3) . . . . ?
C41 C22 C23 C24 176.9(2) . . . . ?
C21 C22 C23 C42 176.4(2) . . . . ?
C41 C22 C23 C42 -3.8(3) . . . . ?
C22 C23 C24 C25 -0.3(3) . . . . ?
C42 C23 C24 C25 -179.6(2) . . . . ?
C23 C24 C25 C20 4.3(3) . . . . ?
C23 C24 C25 N7 -179.59(19) . . . . ?
C21 C20 C25 C24 -5.0(3) . . . . ?
N6 C20 C25 C24 175.55(18) . . . . ?
C21 C20 C25 N7 179.39(19) . . . . ?
N6 C20 C25 N7 0.0(3) . . . . ?
C26 N7 C25 C24 146.7(2) . . . . ?
C26 N7 C25 C20 -37.6(3) . . . . ?
C25 N7 C26 C27 -179.15(17) . . . . ?
C30 N8 C27 C28 0.8(2) . . . . ?
P1 N8 C27 C28 161.36(14) . . . . ?
C30 N8 C27 C26 -176.74(18) . . . . ?
P1 N8 C27 C26 -16.2(3) . . . . ?
N7 C26 C27 C28 -18.7(3) . . . . ?
N7 C26 C27 N8 158.29(19) . . . . ?
N8 C27 C28 C29 -0.3(2) . . . . ?
C26 C27 C28 C29 177.1(2) . . . . ?
C27 C28 C29 C30 -0.4(2) . . . . ?
C28 C29 C30 N8 0.9(2) . . . . ?
C28 C29 C30 C31 177.6(2) . . . . ?
C27 N8 C30 C29 -1.0(2) . . . . ?
P1 N8 C30 C29 -159.19(15) . . . . ?
C27 N8 C30 C31 -177.95(18) . . . . ?
P1 N8 C30 C31 23.9(3) . . . . ?
C1 N1 C32 C33 -1.3(2) . . . . ?
P1 N1 C32 C33 165.06(16) . . . . ?
C1 N1 C32 C31 173.75(18) . . . . ?
P1 N1 C32 C31 -19.9(3) . . . . ?
N1 C32 C33 C34 0.6(2) . . . . ?
C31 C32 C33 C34 -174.0(2) . . . . ?
N1 C1 C34 C33 -1.1(2) . . . . ?
C2 C1 C34 C33 173.9(2) . . . . ?
C32 C33 C34 C1 0.3(3) . . . . ?
C15 C14 C37 C38 -62.1(2) . . . . ?
C13 C14 C37 C38 60.4(2) . . . . ?
C39 C14 C37 C38 178.70(19) . . . . ?
C15 C14 C39 C40 62.0(3) . . . . ?
C13 C14 C39 C40 -60.6(3) . . . . ?
C37 C14 C39 C40 -179.2(2) . . . . ?
C29 C30 C31 C32 152.2(2) . . . . ?
N8 C30 C31 C32 -31.5(3) . . . . ?
C29 C30 C31 C45 29.7(3) . . . . ?
N8 C30 C31 C45 -154.05(19) . . . . ?
C29 C30 C31 C43A -84.5(3) . . . . ?
N8 C30 C31 C43A 91.7(3) . . . . ?
C29 C30 C31 C43B -100.1(5) . . . . ?
N8 C30 C31 C43B 76.2(5) . . . . ?
C33 C32 C31 C30 -156.6(2) . . . . ?
N1 C32 C31 C30 29.4(3) . . . . ?
C33 C32 C31 C45 -34.1(3) . . . . ?
N1 C32 C31 C45 151.96(19) . . . . ?
C33 C32 C31 C43A 78.9(3) . . . . ?
N1 C32 C31 C43A -95.1(3) . . . . ?
C33 C32 C31 C43B 98.9(5) . . . . ?
N1 C32 C31 C43B -75.1(4) . . . . ?
C30 C31 C43A C44A -60.3(3) . . . . ?
C32 C31 C43A C44A 63.9(3) . . . . ?
C45 C31 C43A C44A -178.7(3) . . . . ?
C30 C31 C43B C44B -172.4(8) . . . . ?
C32 C31 C43B C44B -58.0(9) . . . . ?
C45 C31 C43B C44B 67.0(10) . . . . ?
C30 C31 C45 C46 60.1(2) . . . . ?
C32 C31 C45 C46 -63.1(2) . . . . ?
C43A C31 C45 C46 179.8(2) . . . . ?
C43B C31 C45 C46 175.1(5) . . . . ?
C50 N9 C47A C48A 75.9(3) . . . . ?
P1 N9 C47A C48A -97.2(2) . . . . ?
C50 N9 C47A C49A -53.9(3) . . . . ?
P1 N9 C47A C49A 133.0(2) . . . . ?
C50 N9 C47B C48B 104(2) . . . . ?
P1 N9 C47B C48B -62(3) . . . . ?
C50 N9 C47B C49B -130(2) . . . . ?
P1 N9 C47B C49B 64(3) . . . . ?
C47A N9 C50 C51 -54.5(3) . . . . ?
C47B N9 C50 C51 -52.2(9) . . . . ?
P1 N9 C50 C51 118.59(18) . . . . ?
C47A N9 C50 C52 73.0(3) . . . . ?
C47B N9 C50 C52 75.4(9) . . . . ?
P1 N9 C50 C52 -113.91(18) . . . . ?
C56 N10 C53 C55 -87.6(2) . . . . ?
P2 N10 C53 C55 101.0(2) . . . . ?
C56 N10 C53 C54 41.8(3) . . . . ?
P2 N10 C53 C54 -129.58(18) . . . . ?
C53 N10 C56 C57 -174.03(18) . . . . ?
P2 N10 C56 C57 -2.7(3) . . . . ?
C53 N10 C56 C58 62.4(3) . . . . ?
P2 N10 C56 C58 -126.24(19) . . . . ?
O3 S1 C59 F1 -174.0(2) . . . . ?
O2 S1 C59 F1 -52.3(2) . . . . ?
O1 S1 C59 F1 66.7(2) . . . . ?
O3 S1 C59 F3 65.1(2) . . . . ?
O2 S1 C59 F3 -173.1(2) . . . . ?
O1 S1 C59 F3 -54.2(2) . . . . ?
O3 S1 C59 F2 -55.2(2) . . . . ?
O2 S1 C59 F2 66.6(2) . . . . ?
O1 S1 C59 F2 -174.46(18) . . . . ?
C63A O4A C60A C61A -7.9(10) . . . . ?
O4A C60A C61A C62A 28.5(9) . . . . ?
C60A C61A C62A C63A -36.6(6) . . . . ?
C60A O4A C63A C62A -16.3(8) . . . . ?
C61A C62A C63A O4A 34.2(6) . . . . ?
C63B O4B C60B C61B -23.7(13) . . . . ?
O4B C60B C61B C62B 37.6(12) . . . . ?
C60B C61B C62B C63B -37.6(10) . . . . ?
C60B O4B C63B C62B -0.5(11) . . . . ?
C61B C62B C63B O4B 24.0(8) . . . . ?
C67 O5 C64 C65 -28.8(3) . . . . ?
O5 C64 C65 C66 6.4(3) . . . . ?
C64 C65 C66 C67 16.6(3) . . . . ?
C64 O5 C67 C66 39.4(3) . . . . ?
C65 C66 C67 O5 -33.9(3) . . . . ?
